data_7224950
loop_
_publ_author_name
'Zhao, Huaili'
'Xiao, Mingyan'
'Xu, Lubin'
'Wang, Liang'
'Xiao, Jian'

_publ_section_title
;
 Bifunctional thiourea catalyzed asymmetric Michael addition of anthrone
 to methyleneindolinones
;
_journal_issue 45
_journal_name_full 'RSC Adv.'
_journal_page_first 38558
_journal_paper_doi 10.1039/C5RA21614A
_journal_volume 6
_journal_year 2016
_chemical_formula_sum 'C35 H28 Cl N O5'
_chemical_formula_weight 578.03
_chemical_name_systematic
'(R)-tert-butyl 4-chloro-2-oxo-3-((S)-2-oxo-1-(10-oxo-9,10-dihydroanthracen-9-yl) -2-phenylethyl)indoline-1-carboxylate'
_space_group_crystal_system monoclinic
_space_group_IT_number 14
_space_group_name_Hall '-P 2yn'
_space_group_name_H-M_alt 'P 1 21/n 1'
_symmetry_space_group_name_Hall '-P 2yn'
_symmetry_space_group_name_H-M 'P 1 21/n 1'
_atom_sites_solution_hydrogens geom
_audit_creation_method SHELXL-2013
_audit_update_record
;
2015-10-22 deposited with the CCDC.
2016-04-08 downloaded from the CCDC.
;
_cell_angle_alpha 90
_cell_angle_beta 99.0019(12)
_cell_angle_gamma 90
_cell_formula_units_Z 4
_cell_length_a 14.9648(6)
_cell_length_b 9.7262(4)
_cell_length_c 20.3605(8)
_cell_measurement_temperature 296(2)
_cell_volume 2927.0(2)
_computing_structure_refinement 'SHELXL-2013 (Sheldrick, 2013)'
_diffrn_ambient_temperature 296(2)
_diffrn_measured_fraction_theta_full 0.971
_diffrn_measured_fraction_theta_max 0.998
_diffrn_radiation_type MoK\a
_diffrn_radiation_wavelength 0.71073
_diffrn_reflns_av_R_equivalents 0.0559
_diffrn_reflns_av_unetI/netI 0.0248
_diffrn_reflns_Laue_measured_fraction_full 0.971
_diffrn_reflns_Laue_measured_fraction_max 0.998
_diffrn_reflns_limit_h_max 17
_diffrn_reflns_limit_h_min -17
_diffrn_reflns_limit_k_max 11
_diffrn_reflns_limit_k_min -11
_diffrn_reflns_limit_l_max 24
_diffrn_reflns_limit_l_min -24
_diffrn_reflns_number 38793
_diffrn_reflns_point_group_measured_fraction_full 0.971
_diffrn_reflns_point_group_measured_fraction_max 0.998
_diffrn_reflns_theta_full 25.242
_diffrn_reflns_theta_max 24.999
_diffrn_reflns_theta_min 3.085
_exptl_absorpt_coefficient_mu 0.175
_exptl_absorpt_correction_type multi-scan
_exptl_absorpt_process_details sadabs
_exptl_crystal_colour colorlessprism
_exptl_crystal_density_diffrn 1.312
_exptl_crystal_description prism
_exptl_crystal_F_000 1208
_exptl_crystal_recrystallization_method 'Re-crystallisation from solvent: Ethyl acetate/n-hexane'
_exptl_crystal_size_max 0.387
_exptl_crystal_size_mid 0.299
_exptl_crystal_size_min 0.225
_refine_diff_density_max 0.518
_refine_diff_density_min -0.357
_refine_diff_density_rms 0.091
_refine_ls_extinction_coef 0.056(6)
_refine_ls_extinction_expression Fc^*^=kFc[1+0.001xFc^2^\l^3^/sin(2\q)]^-1/4^
_refine_ls_extinction_method SHELXL
_refine_ls_goodness_of_fit_ref 1.043
_refine_ls_hydrogen_treatment constr
_refine_ls_matrix_type full
_refine_ls_number_parameters 383
_refine_ls_number_reflns 5145
_refine_ls_number_restraints 0
_refine_ls_restrained_S_all 1.043
_refine_ls_R_factor_all 0.1305
_refine_ls_R_factor_gt 0.1001
_refine_ls_shift/su_max 0.000
_refine_ls_shift/su_mean 0.000
_refine_ls_structure_factor_coef Fsqd
_refine_ls_weighting_details 'w=1/[\s^2^(Fo^2^)+(0.1547P)^2^+2.8036P] where P=(Fo^2^+2Fc^2^)/3'
_refine_ls_weighting_scheme calc
_refine_ls_wR_factor_gt 0.2548
_refine_ls_wR_factor_ref 0.3042
_reflns_Friedel_coverage 0.000
_reflns_number_gt 3497
_reflns_number_total 5145
_reflns_threshold_expression 'I > 2\s(I)'
_cod_data_source_file c5ra21614a2.cif
_cod_data_source_block 1
_cod_database_code 7224950
_shelx_space_group_comment
;
The symmetry employed for this shelxl refinement is uniquely defined
by the following loop, which should always be used as a source of
symmetry information in preference to the above space-group names.
They are only intended as comments.
;
_shelx_estimated_absorpt_t_min 0.935
_shelx_estimated_absorpt_t_max 0.962
_shelxl_version_number 2013-4

loop_
_space_group_symop_operation_xyz
'x, y, z'
'-x+1/2, y+1/2, -z+1/2'
'-x, -y, -z'
'x-1/2, -y-1/2, z-1/2'

loop_
_atom_site_label
_atom_site_type_symbol
_atom_site_fract_x
_atom_site_fract_y
_atom_site_fract_z
_atom_site_U_iso_or_equiv
_atom_site_adp_type
_atom_site_occupancy
_atom_site_site_symmetry_order
_atom_site_calc_flag
_atom_site_refinement_flags_posn
_atom_site_refinement_flags_adp
Cl1 Cl 0.95099(8) 0.23091(14) 0.99644(6) 0.0909(5) Uani 1 1 d . .
N1 N 0.7174(2) 0.3566(3) 0.80287(16) 0.0732(9) Uani 1 1 d . .
O2 O 0.5834(2) 0.3863(3) 0.73974(16) 0.0893(9) Uani 1 1 d . .
O1 O 0.6915(2) 0.5468(4) 0.73683(17) 0.0974(10) Uani 1 1 d . .
O3 O 0.6192(2) 0.1760(3) 0.81827(14) 0.0830(8) Uani 1 1 d . .
O4 O 0.7852(3) -0.1124(4) 1.13039(19) 0.1169(13) Uani 1 1 d . .
O5 O 0.6272(2) 0.3992(4) 0.92678(16) 0.0983(10) Uani 1 1 d . .
C8 C 0.7583(3) 0.2108(4) 0.89682(18) 0.0679(9) Uani 1 1 d . .
H8 H 0.7832 0.1194 0.8904 0.081 Uiso 1 1 calc R U
C2 C 0.9155(3) 0.3322(4) 0.9279(2) 0.0745(10) Uani 1 1 d . .
C1 C 0.8303(3) 0.3138(4) 0.89081(19) 0.0703(10) Uani 1 1 d . .
C6 C 0.8050(3) 0.3948(4) 0.8341(2) 0.0732(10) Uani 1 1 d . .
C7 C 0.6873(3) 0.2415(4) 0.8365(2) 0.0729(10) Uani 1 1 d . .
C5 C 0.8632(3) 0.4910(5) 0.8137(2) 0.0876(12) Uani 1 1 d . .
H5 H 0.8463 0.5437 0.7757 0.105 Uiso 1 1 calc R U
C3 C 0.9746(3) 0.4295(5) 0.9087(2) 0.0860(12) Uani 1 1 d . .
H3 H 1.0314 0.4427 0.9337 0.103 Uiso 1 1 calc R U
C4 C 0.9479(3) 0.5057(5) 0.8523(3) 0.0918(13) Uani 1 1 d . .
H4 H 0.9880 0.5697 0.8394 0.110 Uiso 1 1 calc R U
C9 C 0.7204(3) 0.2082(4) 0.96227(19) 0.0670(9) Uani 1 1 d . .
H9 H 0.7713 0.1954 0.9983 0.080 Uiso 1 1 calc R U
C10 C 0.6516(3) 0.0866(4) 0.9662(2) 0.0720(10) Uani 1 1 d . .
H10 H 0.6008 0.0967 0.9298 0.086 Uiso 1 1 calc R U
C11 C 0.6161(3) 0.0941(5) 1.0312(2) 0.0786(11) Uani 1 1 d . .
C12 C 0.5418(3) 0.1778(5) 1.0379(3) 0.0934(14) Uani 1 1 d . .
H12 H 0.5107 0.2226 1.0009 0.112 Uiso 1 1 calc R U
C16 C 0.6605(3) 0.0255(5) 1.0869(2) 0.0862(12) Uani 1 1 d . .
C13 C 0.5144(4) 0.1944(7) 1.0995(4) 0.115(2) Uani 1 1 d . .
H13 H 0.4661 0.2520 1.1039 0.138 Uiso 1 1 calc R U
C15 C 0.6315(5) 0.0413(7) 1.1488(3) 0.1134(18) Uani 1 1 d . .
H15 H 0.6610 -0.0044 1.1861 0.136 Uiso 1 1 calc R U
C14 C 0.5585(6) 0.1257(8) 1.1536(4) 0.130(2) Uani 1 1 d . .
H14 H 0.5390 0.1360 1.1945 0.156 Uiso 1 1 calc R U
C18 C 0.7435(3) -0.1165(4) 1.0135(2) 0.0789(11) Uani 1 1 d . .
C23 C 0.6981(3) -0.0492(4) 0.9583(2) 0.0731(10) Uani 1 1 d . .
C22 C 0.7000(3) -0.1053(5) 0.8958(2) 0.0833(12) Uani 1 1 d . .
H22 H 0.6695 -0.0616 0.8583 0.100 Uiso 1 1 calc R U
C17 C 0.7352(3) -0.0698(5) 1.0813(2) 0.0869(12) Uani 1 1 d . .
C21 C 0.7475(4) -0.2270(5) 0.8889(3) 0.0928(14) Uani 1 1 d . .
H21 H 0.7480 -0.2646 0.8470 0.111 Uiso 1 1 calc R U
C19 C 0.7920(3) -0.2372(5) 1.0063(3) 0.0947(14) Uani 1 1 d . .
H19 H 0.8232 -0.2808 1.0436 0.114 Uiso 1 1 calc R U
C20 C 0.7935(4) -0.2909(5) 0.9444(3) 0.1017(16) Uani 1 1 d . .
H20 H 0.8258 -0.3711 0.9398 0.122 Uiso 1 1 calc R U
C24 C 0.6767(3) 0.3466(4) 0.9731(2) 0.0751(10) Uani 1 1 d . .
C30 C 0.6354(4) 0.5233(5) 1.0499(3) 0.0931(14) Uani 1 1 d . .
H30 H 0.5878 0.5471 1.0167 0.112 Uiso 1 1 calc R U
C25 C 0.6931(3) 0.4170(4) 1.0386(2) 0.0769(11) Uani 1 1 d . .
C26 C 0.7628(4) 0.3831(6) 1.0882(2) 0.0998(15) Uani 1 1 d . .
H26 H 0.8016 0.3113 1.0820 0.120 Uiso 1 1 calc R U
C29 C 0.6472(4) 0.5941(6) 1.1093(3) 0.1058(16) Uani 1 1 d . .
H29 H 0.6074 0.6640 1.1164 0.127 Uiso 1 1 calc R U
C28 C 0.7178(4) 0.5606(7) 1.1577(3) 0.1156(19) Uani 1 1 d . .
H28 H 0.7268 0.6090 1.1975 0.139 Uiso 1 1 calc R U
C27 C 0.7755(5) 0.4559(8) 1.1476(3) 0.125(2) Uani 1 1 d . .
H27 H 0.8234 0.4334 1.1808 0.150 Uiso 1 1 calc R U
C31 C 0.6635(3) 0.4403(5) 0.7562(2) 0.0774(11) Uani 1 1 d . .
C32 C 0.5068(3) 0.4641(5) 0.7035(2) 0.0822(12) Uani 1 1 d . .
C33 C 0.4296(4) 0.3620(6) 0.7018(3) 0.1093(17) Uani 1 1 d . .
H33A H 0.4405 0.2840 0.6753 0.164 Uiso 1 1 calc R U
H33B H 0.3738 0.4051 0.6828 0.164 Uiso 1 1 calc R U
H33C H 0.4257 0.3323 0.7462 0.164 Uiso 1 1 calc R U
C34 C 0.4902(5) 0.5890(7) 0.7418(4) 0.139(3) Uani 1 1 d . .
H34A H 0.4928 0.5655 0.7878 0.209 Uiso 1 1 calc R U
H34B H 0.4315 0.6255 0.7249 0.209 Uiso 1 1 calc R U
H34C H 0.5355 0.6567 0.7374 0.209 Uiso 1 1 calc R U
C35 C 0.5239(4) 0.4928(7) 0.6345(3) 0.119(2) Uani 1 1 d . .
H35A H 0.5734 0.5562 0.6361 0.178 Uiso 1 1 calc R U
H35B H 0.4707 0.5321 0.6090 0.178 Uiso 1 1 calc R U
H35C H 0.5387 0.4086 0.6140 0.178 Uiso 1 1 calc R U

loop_
_atom_site_aniso_label
_atom_site_aniso_U_11
_atom_site_aniso_U_22
_atom_site_aniso_U_33
_atom_site_aniso_U_23
_atom_site_aniso_U_13
_atom_site_aniso_U_12
Cl1 0.0793(8) 0.1037(9) 0.0848(8) 0.0070(6) -0.0024(6) 0.0015(6)
N1 0.0713(19) 0.075(2) 0.0703(19) 0.0054(15) 0.0013(15) -0.0023(16)
O2 0.0760(18) 0.091(2) 0.095(2) 0.0157(16) -0.0073(15) 0.0029(15)
O1 0.097(2) 0.091(2) 0.100(2) 0.0239(18) 0.0007(17) -0.0043(18)
O3 0.0787(18) 0.0864(19) 0.0795(18) -0.0021(14) -0.0015(14) -0.0102(15)
O4 0.130(3) 0.109(3) 0.100(3) 0.011(2) -0.017(2) -0.008(2)
O5 0.110(2) 0.093(2) 0.087(2) -0.0012(17) -0.0011(18) 0.0258(19)
C8 0.069(2) 0.068(2) 0.064(2) 0.0003(17) 0.0043(17) -0.0023(17)
C2 0.068(2) 0.075(2) 0.078(2) 0.0010(19) 0.0026(18) 0.0008(18)
C1 0.074(2) 0.066(2) 0.070(2) -0.0021(17) 0.0097(18) -0.0024(18)
C6 0.073(2) 0.069(2) 0.076(2) 0.0038(18) 0.0067(19) -0.0006(18)
C7 0.074(2) 0.076(2) 0.067(2) 0.0001(18) 0.0057(18) -0.0006(19)
C5 0.088(3) 0.084(3) 0.091(3) 0.013(2) 0.011(2) -0.004(2)
C3 0.070(2) 0.085(3) 0.101(3) 0.001(2) 0.008(2) -0.006(2)
C4 0.078(3) 0.086(3) 0.110(3) 0.012(3) 0.013(2) -0.012(2)
C9 0.066(2) 0.064(2) 0.071(2) -0.0006(17) 0.0102(17) 0.0003(16)
C10 0.067(2) 0.071(2) 0.077(2) -0.0024(18) 0.0112(18) -0.0013(18)
C11 0.070(2) 0.079(3) 0.089(3) -0.010(2) 0.020(2) -0.014(2)
C12 0.080(3) 0.091(3) 0.114(4) -0.014(3) 0.029(3) -0.009(2)
C16 0.097(3) 0.083(3) 0.078(3) -0.006(2) 0.014(2) -0.016(2)
C13 0.106(4) 0.106(4) 0.147(5) -0.032(4) 0.061(4) -0.022(3)
C15 0.144(5) 0.108(4) 0.092(3) -0.008(3) 0.031(3) -0.025(4)
C14 0.160(6) 0.122(5) 0.122(5) -0.016(4) 0.069(5) -0.026(5)
C18 0.073(2) 0.072(2) 0.090(3) 0.000(2) 0.008(2) -0.0030(19)
C23 0.067(2) 0.068(2) 0.084(3) -0.0058(19) 0.0130(19) -0.0042(18)
C22 0.090(3) 0.073(3) 0.088(3) -0.008(2) 0.016(2) -0.004(2)
C17 0.087(3) 0.080(3) 0.090(3) 0.003(2) 0.000(2) -0.013(2)
C21 0.100(3) 0.080(3) 0.105(3) -0.011(3) 0.037(3) -0.003(2)
C19 0.088(3) 0.078(3) 0.117(4) 0.008(3) 0.011(3) 0.003(2)
C20 0.100(4) 0.080(3) 0.129(4) -0.004(3) 0.031(3) 0.014(3)
C24 0.071(2) 0.075(2) 0.080(2) -0.006(2) 0.0104(19) 0.0013(19)
C30 0.099(3) 0.084(3) 0.097(3) -0.013(2) 0.016(3) 0.008(2)
C25 0.080(2) 0.071(2) 0.080(2) -0.0070(19) 0.012(2) -0.001(2)
C26 0.095(3) 0.112(4) 0.088(3) -0.025(3) -0.001(3) 0.016(3)
C29 0.115(4) 0.099(4) 0.107(4) -0.022(3) 0.028(3) 0.011(3)
C28 0.119(4) 0.127(5) 0.101(4) -0.037(3) 0.019(3) 0.002(4)
C27 0.126(5) 0.151(6) 0.093(4) -0.035(4) -0.002(3) 0.022(4)
C31 0.076(3) 0.082(3) 0.071(2) 0.000(2) 0.0023(19) 0.004(2)
C32 0.080(3) 0.081(3) 0.082(3) 0.005(2) 0.001(2) 0.007(2)
C33 0.086(3) 0.108(4) 0.129(4) 0.017(3) 0.002(3) -0.004(3)
C34 0.115(4) 0.132(5) 0.161(6) -0.063(5) -0.006(4) 0.027(4)
C35 0.101(4) 0.163(6) 0.087(3) 0.028(4) -0.003(3) -0.013(4)

loop_
_atom_type_symbol
_atom_type_description
_atom_type_scat_dispersion_real
_atom_type_scat_dispersion_imag
_atom_type_scat_source
C C 0.0033 0.0016 'International Tables Vol C Tables 4.2.6.8 and 6.1.1.4'
H H 0.0000 0.0000 'International Tables Vol C Tables 4.2.6.8 and 6.1.1.4'
N N 0.0061 0.0033 'International Tables Vol C Tables 4.2.6.8 and 6.1.1.4'
O O 0.0106 0.0060 'International Tables Vol C Tables 4.2.6.8 and 6.1.1.4'
Cl Cl 0.1484 0.1585 'International Tables Vol C Tables 4.2.6.8 and 6.1.1.4'

loop_
_geom_angle_atom_site_label_1
_geom_angle_atom_site_label_2
_geom_angle_atom_site_label_3
_geom_angle
C31 N1 C6 123.0(4)
C31 N1 C7 126.1(3)
C6 N1 C7 109.4(3)
C31 O2 C32 122.3(4)
C1 C8 C7 102.9(3)
C1 C8 C9 117.0(3)
C7 C8 C9 113.6(3)
C1 C8 H8 107.6
C7 C8 H8 107.6
C9 C8 H8 107.6
C1 C2 C3 120.3(4)
C1 C2 Cl1 120.5(3)
C3 C2 Cl1 119.2(3)
C2 C1 C6 118.9(4)
C2 C1 C8 131.1(4)
C6 C1 C8 109.9(3)
C5 C6 C1 121.7(4)
C5 C6 N1 128.7(4)
C1 C6 N1 109.6(3)
O3 C7 N1 125.6(4)
O3 C7 C8 126.3(4)
N1 C7 C8 108.0(3)
C6 C5 C4 117.4(4)
C6 C5 H5 121.3
C4 C5 H5 121.3
C4 C3 C2 119.2(4)
C4 C3 H3 120.4
C2 C3 H3 120.4
C3 C4 C5 122.6(4)
C3 C4 H4 118.7
C5 C4 H4 118.7
C24 C9 C8 109.7(3)
C24 C9 C10 110.8(3)
C8 C9 C10 113.0(3)
C24 C9 H9 107.7
C8 C9 H9 107.7
C10 C9 H9 107.7
C11 C10 C23 111.6(4)
C11 C10 C9 109.4(3)
C23 C10 C9 109.5(3)
C11 C10 H10 108.8
C23 C10 H10 108.8
C9 C10 H10 108.8
C16 C11 C12 119.0(4)
C16 C11 C10 120.3(4)
C12 C11 C10 120.6(4)
C13 C12 C11 120.4(6)
C13 C12 H12 119.8
C11 C12 H12 119.8
C11 C16 C15 120.1(5)
C11 C16 C17 120.8(4)
C15 C16 C17 119.0(5)
C14 C13 C12 119.8(6)
C14 C13 H13 120.1
C12 C13 H13 120.1
C14 C15 C16 119.2(6)
C14 C15 H15 120.4
C16 C15 H15 120.4
C13 C14 C15 121.3(6)
C13 C14 H14 119.3
C15 C14 H14 119.3
C23 C18 C19 120.5(4)
C23 C18 C17 120.8(4)
C19 C18 C17 118.5(4)
C18 C23 C22 118.7(4)
C18 C23 C10 120.1(4)
C22 C23 C10 121.1(4)
C23 C22 C21 120.6(5)
C23 C22 H22 119.7
C21 C22 H22 119.7
O4 C17 C16 121.7(5)
O4 C17 C18 122.0(5)
C16 C17 C18 116.3(4)
C20 C21 C22 119.7(5)
C20 C21 H21 120.2
C22 C21 H21 120.2
C20 C19 C18 120.1(5)
C20 C19 H19 120.0
C18 C19 H19 120.0
C19 C20 C21 120.4(5)
C19 C20 H20 119.8
C21 C20 H20 119.8
O5 C24 C25 119.8(4)
O5 C24 C9 118.8(4)
C25 C24 C9 121.4(4)
C29 C30 C25 121.2(5)
C29 C30 H30 119.4
C25 C30 H30 119.4
C26 C25 C30 118.5(4)
C26 C25 C24 123.4(4)
C30 C25 C24 118.1(4)
C25 C26 C27 120.2(5)
C25 C26 H26 119.9
C27 C26 H26 119.9
C28 C29 C30 119.4(5)
C28 C29 H29 120.3
C30 C29 H29 120.3
C29 C28 C27 120.2(5)
C29 C28 H28 119.9
C27 C28 H28 119.9
C28 C27 C26 120.4(6)
C28 C27 H27 119.8
C26 C27 H27 119.8
O1 C31 O2 127.9(4)
O1 C31 N1 121.7(4)
O2 C31 N1 110.4(4)
O2 C32 C34 109.8(4)
O2 C32 C35 109.4(4)
C34 C32 C35 114.1(5)
O2 C32 C33 101.8(4)
C34 C32 C33 111.0(5)
C35 C32 C33 110.1(4)
C32 C33 H33A 109.5
C32 C33 H33B 109.5
H33A C33 H33B 109.5
C32 C33 H33C 109.5
H33A C33 H33C 109.5
H33B C33 H33C 109.5
C32 C34 H34A 109.5
C32 C34 H34B 109.5
H34A C34 H34B 109.5
C32 C34 H34C 109.5
H34A C34 H34C 109.5
H34B C34 H34C 109.5
C32 C35 H35A 109.5
C32 C35 H35B 109.5
H35A C35 H35B 109.5
C32 C35 H35C 109.5
H35A C35 H35C 109.5
H35B C35 H35C 109.5

loop_
_geom_bond_atom_site_label_1
_geom_bond_atom_site_label_2
_geom_bond_distance
Cl1 C2 1.723(4)
N1 C31 1.406(5)
N1 C6 1.414(5)
N1 C7 1.422(5)
O2 C31 1.303(5)
O2 C32 1.472(5)
O1 C31 1.207(5)
O3 C7 1.209(5)
O4 C17 1.223(6)
O5 C24 1.217(5)
C8 C1 1.491(5)
C8 C7 1.523(5)
C8 C9 1.528(5)
C8 H8 0.9800
C2 C1 1.388(5)
C2 C3 1.392(6)
C1 C6 1.400(6)
C6 C5 1.386(6)
C5 C4 1.389(7)
C5 H5 0.9300
C3 C4 1.372(7)
C3 H3 0.9300
C4 H4 0.9300
C9 C24 1.527(5)
C9 C10 1.578(5)
C9 H9 0.9800
C10 C11 1.503(6)
C10 C23 1.514(6)
C10 H10 0.9800
C11 C16 1.392(6)
C11 C12 1.401(6)
C12 C13 1.387(8)
C12 H12 0.9300
C16 C15 1.404(7)
C16 C17 1.470(7)
C13 C14 1.367(10)
C13 H13 0.9300
C15 C14 1.382(9)
C15 H15 0.9300
C14 H14 0.9300
C18 C23 1.384(6)
C18 C19 1.399(6)
C18 C17 1.476(7)
C23 C22 1.388(6)
C22 C21 1.399(6)
C22 H22 0.9300
C21 C20 1.376(8)
C21 H21 0.9300
C19 C20 1.368(8)
C19 H19 0.9300
C20 H20 0.9300
C24 C25 1.485(6)
C30 C29 1.379(7)
C30 C25 1.389(6)
C30 H30 0.9300
C25 C26 1.374(6)
C26 C27 1.388(7)
C26 H26 0.9300
C29 C28 1.366(8)
C29 H29 0.9300
C28 C27 1.371(9)
C28 H28 0.9300
C27 H27 0.9300
C32 C34 1.485(7)
C32 C35 1.494(7)
C32 C33 1.519(7)
C33 H33A 0.9600
C33 H33B 0.9600
C33 H33C 0.9600
C34 H34A 0.9600
C34 H34B 0.9600
C34 H34C 0.9600
C35 H35A 0.9600
C35 H35B 0.9600
C35 H35C 0.9600

loop_
_geom_hbond_atom_site_label_D
_geom_hbond_atom_site_label_H
_geom_hbond_atom_site_label_A
_geom_hbond_distance_DH
_geom_hbond_distance_HA
_geom_hbond_distance_DA
_geom_hbond_angle_DHA
_geom_hbond_site_symmetry_A
C35 H35C Cl1 0.96 2.88 3.587(7) 131.0 4_565
C35 H35A O1 0.96 2.49 3.045(6) 116.7 .
C34 H34C O1 0.96 2.57 3.058(8) 111.8 .
C33 H33B O4 0.96 2.55 3.425(7) 151.1 4_565
C9 H9 Cl1 0.98 2.72 3.420(4) 129.0 .
C5 H5 O3 0.93 2.43 3.278(6) 152.2 2_656
C5 H5 O1 0.93 2.33 2.844(6) 114.6 .
C35 H35C Cl1 0.96 2.88 3.587(7) 131.0 4_565
C35 H35A O1 0.96 2.49 3.045(6) 116.7 .
C34 H34C O1 0.96 2.57 3.058(8) 111.8 .
C33 H33B O4 0.96 2.55 3.425(7) 151.1 4_565
C9 H9 Cl1 0.98 2.72 3.420(4) 129.0 .
C5 H5 O3 0.93 2.43 3.278(6) 152.2 2_656
C5 H5 O1 0.93 2.33 2.844(6) 114.6 .
C35 H35C Cl1 0.96 2.88 3.587(7) 131.0 4_565
C35 H35A O1 0.96 2.49 3.045(6) 116.7 .
C34 H34C O1 0.96 2.57 3.058(8) 111.8 .
C33 H33B O4 0.96 2.55 3.425(7) 151.1 4_565
C9 H9 Cl1 0.98 2.72 3.420(4) 129.0 .
C5 H5 O3 0.93 2.43 3.278(6) 152.2 2_656
C5 H5 O1 0.93 2.33 2.844(6) 114.6 .
C35 H35C Cl1 0.96 2.88 3.587(7) 131.0 4_565
C35 H35A O1 0.96 2.49 3.045(6) 116.7 .
C34 H34C O1 0.96 2.57 3.058(8) 111.8 .
C33 H33B O4 0.96 2.55 3.425(7) 151.1 4_565
C9 H9 Cl1 0.98 2.72 3.420(4) 129.0 .
C5 H5 O3 0.93 2.43 3.278(6) 152.2 2_656
C5 H5 O1 0.93 2.33 2.844(6) 114.6 .
C35 H35C Cl1 0.96 2.88 3.587(7) 131.0 4_565
C35 H35A O1 0.96 2.49 3.045(6) 116.7 .
C34 H34C O1 0.96 2.57 3.058(8) 111.8 .
C33 H33B O4 0.96 2.55 3.425(7) 151.1 4_565
C9 H9 Cl1 0.98 2.72 3.420(4) 129.0 .
C5 H5 O3 0.93 2.43 3.278(6) 152.2 2_656
C5 H5 O1 0.93 2.33 2.844(6) 114.6 .
C35 H35C Cl1 0.96 2.88 3.587(7) 131.0 4_565
C35 H35A O1 0.96 2.49 3.045(6) 116.7 .
C34 H34C O1 0.96 2.57 3.058(8) 111.8 .
C33 H33B O4 0.96 2.55 3.425(7) 151.1 4_565
C9 H9 Cl1 0.98 2.72 3.420(4) 129.0 .
C5 H5 O3 0.93 2.43 3.278(6) 152.2 2_656
C5 H5 O1 0.93 2.33 2.844(6) 114.6 .
C35 H35C Cl1 0.96 2.88 3.587(7) 131.0 4_565
C35 H35A O1 0.96 2.49 3.045(6) 116.7 .
C34 H34C O1 0.96 2.57 3.058(8) 111.8 .
C33 H33B O4 0.96 2.55 3.425(7) 151.1 4_565
C9 H9 Cl1 0.98 2.72 3.420(4) 129.0 .
C5 H5 O3 0.93 2.43 3.278(6) 152.2 2_656
C5 H5 O1 0.93 2.33 2.844(6) 114.6 .
C35 H35C Cl1 0.96 2.88 3.587(7) 131.0 4_565
C35 H35A O1 0.96 2.49 3.045(6) 116.7 .
C33 H33B O4 0.96 2.55 3.425(7) 151.1 4_565
C9 H9 Cl1 0.98 2.72 3.420(4) 129.0 .
C5 H5 O3 0.93 2.43 3.278(6) 152.2 2_656
C5 H5 O1 0.93 2.33 2.844(6) 114.6 .
C35 H35C Cl1 0.96 2.88 3.587(7) 131.0 4_565
C35 H35A O1 0.96 2.49 3.045(6) 116.7 .
C33 H33B O4 0.96 2.55 3.425(7) 151.1 4_565
C9 H9 Cl1 0.98 2.72 3.420(4) 129.0 .
C5 H5 O3 0.93 2.43 3.278(6) 152.2 2_656
C5 H5 O1 0.93 2.33 2.844(6) 114.6 .
C5 H5 O1 0.93 2.33 2.844(6) 114.6 .
C5 H5 O3 0.93 2.43 3.278(6) 152.2 2_656
C9 H9 Cl1 0.98 2.72 3.420(4) 129.0 .
C33 H33B O4 0.96 2.55 3.425(7) 151.1 4_565
C34 H34C O1 0.96 2.57 3.058(8) 111.8 .
C35 H35A O1 0.96 2.49 3.045(6) 116.7 .
C35 H35C Cl1 0.96 2.88 3.587(7) 131.0 4_565
C5 H5 O1 0.93 2.33 2.844(6) 114.6 .
C5 H5 O3 0.93 2.43 3.278(6) 152.2 2_656
C9 H9 Cl1 0.98 2.72 3.420(4) 129.0 .
C33 H33B O4 0.96 2.55 3.425(7) 151.1 4_565
C34 H34C O1 0.96 2.57 3.058(8) 111.8 .
C35 H35A O1 0.96 2.49 3.045(6) 116.7 .
C35 H35C Cl1 0.96 2.88 3.587(7) 131.0 4_565
C5 H5 O1 0.93 2.33 2.844(6) 114.6 .
C5 H5 O3 0.93 2.43 3.278(6) 152.2 2_656
C9 H9 Cl1 0.98 2.72 3.420(4) 129.0 .
C33 H33B O4 0.96 2.55 3.425(7) 151.1 4_565
C34 H34C O1 0.96 2.57 3.058(8) 111.8 .
C35 H35A O1 0.96 2.49 3.045(6) 116.7 .
C35 H35C Cl1 0.96 2.88 3.587(7) 131.0 4_565
C5 H5 O1 0.93 2.33 2.844(6) 114.6 .
C5 H5 O3 0.93 2.43 3.278(6) 152.2 2_656
C9 H9 Cl1 0.98 2.72 3.420(4) 129.0 .
C33 H33B O4 0.96 2.55 3.425(7) 151.1 4_565
C34 H34C O1 0.96 2.57 3.058(8) 111.8 .
C35 H35A O1 0.96 2.49 3.045(6) 116.7 .
C35 H35C Cl1 0.96 2.88 3.587(7) 131.0 4_565
C5 H5 O1 0.93 2.33 2.844(6) 114.6 .
C5 H5 O3 0.93 2.43 3.278(6) 152.2 2_656
C9 H9 Cl1 0.98 2.72 3.420(4) 129.0 .
C33 H33B O4 0.96 2.55 3.425(7) 151.1 4_565
C35 H35A O1 0.96 2.49 3.045(6) 116.7 .
C35 H35C Cl1 0.96 2.88 3.587(7) 131.0 4_565
C5 H5 O1 0.93 2.33 2.844(6) 114.6 .
C5 H5 O3 0.93 2.43 3.278(6) 152.2 2_656
C9 H9 Cl1 0.98 2.72 3.420(4) 129.0 .
C33 H33B O4 0.96 2.55 3.425(7) 151.1 4_565
C35 H35A O1 0.96 2.49 3.045(6) 116.7 .
C35 H35C Cl1 0.96 2.88 3.587(7) 131.0 4_565
C5 H5 O1 0.93 2.33 2.844(6) 114.6 .
C5 H5 O3 0.93 2.43 3.278(6) 152.2 2_656
C9 H9 Cl1 0.98 2.72 3.420(4) 129.0 .
C33 H33B O4 0.96 2.55 3.425(7) 151.1 4_565
C35 H35A O1 0.96 2.49 3.045(6) 116.7 .
C35 H35C Cl1 0.96 2.88 3.587(7) 131.0 4_565
